data_8104477
loop_
_publ_author_name
'Eisenmann, B.'
'Hofmann, A.'

_publ_section_title
;
 Crystal structure of calcium thioindate
;
_journal_name_full 'Zeitschrift fuer Kristallographie (149,1979-)'
_journal_page_first 165
_journal_page_last 166
_journal_volume 197
_journal_year 1991
_chemical_formula_sum 'Ca0.76 In2.84 S5'
_space_group_IT_number 55
_symmetry_space_group_name_Hall '-P 2 2ab'
_symmetry_space_group_name_H-M 'P b a m'
_cell_angle_alpha 90
_cell_angle_beta 90
_cell_angle_gamma 90
_cell_formula_units_Z 4
_cell_length_a 15.988
_cell_length_b 12.619
_cell_length_c 3.843
_cell_volume 775.335
_citation_journal_id_ASTM ZEKRDZ
_cod_data_source_file Eisenmann_ZEKRDZ_1991_1464.cif
_cod_data_source_block Ca0.76In2.84S5
_cod_original_cell_volume 775.3351
_cod_database_code 8104477

loop_
_symmetry_equiv_pos_as_xyz
x,y,z
-x,-y,z
x+1/2,-y+1/2,-z
-x+1/2,y+1/2,-z
-x,-y,-z
x,y,-z
-x-1/2,y-1/2,z
x-1/2,-y-1/2,z

loop_
_atom_site_label
_atom_site_type_symbol
_atom_site_fract_x
_atom_site_fract_y
_atom_site_fract_z
_atom_site_occupancy
_atom_site_U_iso_or_equiv
S4 S-2 0.4703 0.1371 0 1 0.0
S5 S-2 0.2479 0.1794 0 1 0.0
In3 In+3 0.1192 0.293 0 1 0.0
Ca1 Ca+2 0.1238 0.757 0.5 0.76 0.0
S2 S-2 0.8582 0.0789 0 1 0.0
In4 In+3 0 0.5 0.5 1 0.0
In1 In+3 0.1995 0.0459 0.5 0.84 0.0
S1 S-2 0.0503 0.1427 0.5 1 0.0
S3 S-2 0.346 0.923 0.5 1 0.0
In2 In+3 0 0 0 1 0.0
